data_7004039
loop_
_publ_author_name
'Cangelosi, Virginia M.'
'Zakharov, Lev N.'
'Fontenot, Sean A.'
'Pitt, Melanie A.'
'Johnson, Darren W.'

_publ_section_title
;
 Host--guest interactions in a series of self-assembled As2L2Cl2
 macrocycles
;
_journal_issue 26
_journal_name_full 'Dalton Transactions'
_journal_page_first 3447
_journal_page_last 3453
_journal_paper_doi 10.1039/B802178C
_journal_year 2008
_chemical_formula_sum 'C38 H34 As2 Cl2 S4'
_chemical_formula_weight 839.63
_chemical_name_systematic
;
?
;
_space_group_IT_number 14
_symmetry_cell_setting monoclinic
_symmetry_space_group_name_Hall '-P 2ybc'
_symmetry_space_group_name_H-M 'P 1 21/c 1'
_atom_sites_solution_hydrogens geom
_atom_sites_solution_primary direct
_atom_sites_solution_secondary difmap
_audit_creation_method SHELXLTL
_cell_angle_alpha 90.00
_cell_angle_beta 104.071(5)
_cell_angle_gamma 90.00
_cell_formula_units_Z 2
_cell_length_a 15.404(7)
_cell_length_b 6.395(3)
_cell_length_c 19.576(8)
_cell_measurement_reflns_used 1525
_cell_measurement_temperature 173(2)
_cell_measurement_theta_max 21.82
_cell_measurement_theta_min 2.24
_cell_volume 1870.5(14)
_computing_cell_refinement 'Bruker SMART'
_computing_data_collection 'Bruker SMART'
_computing_data_reduction 'Bruker SAINT'
_computing_molecular_graphics 'Bruker SHELXTL'
_computing_publication_material 'Bruker SHELXTL'
_computing_structure_refinement 'Bruker SHELXTL'
_computing_structure_solution 'Bruker SHELXTL'
_diffrn_ambient_temperature 173(2)
_diffrn_measured_fraction_theta_full 0.991
_diffrn_measured_fraction_theta_max 0.991
_diffrn_measurement_device_type 'CCD area detector'
_diffrn_measurement_method 'phi and omega scans'
_diffrn_radiation_monochromator graphite
_diffrn_radiation_source 'fine-focus sealed tube'
_diffrn_radiation_type MoK\a
_diffrn_radiation_wavelength 0.71073
_diffrn_reflns_av_R_equivalents 0.1021
_diffrn_reflns_av_sigmaI/netI 0.0836
_diffrn_reflns_limit_h_max 18
_diffrn_reflns_limit_h_min -18
_diffrn_reflns_limit_k_max 7
_diffrn_reflns_limit_k_min -7
_diffrn_reflns_limit_l_max 23
_diffrn_reflns_limit_l_min -23
_diffrn_reflns_number 12553
_diffrn_reflns_theta_full 25.00
_diffrn_reflns_theta_max 25.00
_diffrn_reflns_theta_min 2.15
_exptl_absorpt_coefficient_mu 2.179
_exptl_absorpt_correction_T_max 0.9577
_exptl_absorpt_correction_T_min 0.6822
_exptl_absorpt_correction_type multi-scan
_exptl_absorpt_process_details SADABS
_exptl_crystal_colour colorless
_exptl_crystal_density_diffrn 1.491
_exptl_crystal_density_meas 0
_exptl_crystal_density_method 'not measured'
_exptl_crystal_description plate
_exptl_crystal_F_000 852
_exptl_crystal_size_max 0.19
_exptl_crystal_size_mid 0.14
_exptl_crystal_size_min 0.02
_refine_diff_density_max 1.294
_refine_diff_density_min -1.428
_refine_diff_density_rms 0.153
_refine_ls_extinction_method none
_refine_ls_goodness_of_fit_ref 1.122
_refine_ls_hydrogen_treatment constr
_refine_ls_matrix_type full
_refine_ls_number_parameters 208
_refine_ls_number_reflns 3268
_refine_ls_number_restraints 0
_refine_ls_restrained_S_all 1.122
_refine_ls_R_factor_all 0.1412
_refine_ls_R_factor_gt 0.0897
_refine_ls_shift/su_max 0.001
_refine_ls_shift/su_mean 0.000
_refine_ls_structure_factor_coef Fsqd
_refine_ls_weighting_details 'calc w=1/[\s^2^(Fo^2^)+(0.0580P)^2^+31.4347P] where P=(Fo^2^+2Fc^2^)/3'
_refine_ls_weighting_scheme calc
_refine_ls_wR_factor_gt 0.2091
_refine_ls_wR_factor_ref 0.2356
_reflns_number_gt 2060
_reflns_number_total 3268
_reflns_threshold_expression >2sigma(I)
_cod_data_source_file B802178C.txt
_cod_data_source_block sean5
_cod_depositor_comments
;
The following automatic conversions were performed:
'_symmetry_cell_setting' value 'Monoclinic' changed to 'monoclinic'
according to '/home/saulius/struct/CIF-dictionaries/cif_core.dic'
dictionary named 'cif_core.dic' version 2.4.1 from 2010-06-29.

Automatic conversion script
Id: cif_fix_enum 1527 2010-12-29 10:47:43Z saulius 
;
_cod_original_sg_symbol_H-M P2(1)/c
_cod_database_code 7004039

loop_
_symmetry_equiv_pos_as_xyz
'x, y, z'
'-x, y+1/2, -z+1/2'
'-x, -y, -z'
'x, -y-1/2, z-1/2'

loop_
_atom_site_label
_atom_site_type_symbol
_atom_site_fract_x
_atom_site_fract_y
_atom_site_fract_z
_atom_site_U_iso_or_equiv
_atom_site_adp_type
_atom_site_occupancy
_atom_site_symmetry_multiplicity
_atom_site_calc_flag
_atom_site_refinement_flags
_atom_site_disorder_assembly
_atom_site_disorder_group
As1 As 0.35864(8) 0.7362(2) 0.10916(6) 0.0360(4) Uani 1 1 d . . .
Cl1 Cl 0.3682(3) 1.0864(6) 0.1113(2) 0.0726(12) Uani 1 1 d . . .
S1 S 0.45989(19) 0.6446(5) 0.20472(16) 0.0384(8) Uani 1 1 d . . .
S2 S 0.4597(2) 0.6690(6) 0.04885(16) 0.0427(8) Uani 1 1 d . . .
C1 C 0.3975(7) 0.650(2) 0.2723(6) 0.037(3) Uani 1 1 d . . .
H1A H 0.4278 0.5567 0.3112 0.044 Uiso 1 1 calc R . .
H1B H 0.4001 0.7936 0.2915 0.044 Uiso 1 1 calc R . .
C2 C 0.3008(7) 0.585(2) 0.2491(5) 0.032(3) Uani 1 1 d . . .
C3 C 0.2779(8) 0.379(2) 0.2360(7) 0.045(3) Uani 1 1 d . . .
H3A H 0.3236 0.2760 0.2429 0.054 Uiso 1 1 calc R . .
C4 C 0.1905(8) 0.321(2) 0.2131(7) 0.047(3) Uani 1 1 d . . .
H4A H 0.1766 0.1772 0.2048 0.056 Uiso 1 1 calc R . .
C5 C 0.1213(8) 0.465(2) 0.2015(6) 0.039(3) Uani 1 1 d . . .
C6 C 0.1451(8) 0.669(2) 0.2155(6) 0.041(3) Uani 1 1 d . . .
H6A H 0.0996 0.7726 0.2083 0.049 Uiso 1 1 calc R . .
C7 C 0.2329(8) 0.728(2) 0.2397(6) 0.039(3) Uani 1 1 d . . .
H7A H 0.2467 0.8712 0.2500 0.047 Uiso 1 1 calc R . .
C8 C 0.0291(8) 0.386(2) 0.1733(7) 0.048(3) Uani 1 1 d . . .
H8A H 0.0224 0.2401 0.1648 0.057 Uiso 1 1 calc R . .
C9 C -0.0436(8) 0.498(2) 0.1590(6) 0.045(3) Uani 1 1 d . . .
H9A H -0.0373 0.6433 0.1698 0.055 Uiso 1 1 calc R . .
C10 C -0.1360(8) 0.420(2) 0.1273(6) 0.041(3) Uani 1 1 d . . .
C11 C -0.1534(8) 0.217(2) 0.1032(7) 0.048(3) Uani 1 1 d . . .
H11A H -0.1052 0.1218 0.1071 0.058 Uiso 1 1 calc R . .
C12 C -0.2388(8) 0.152(2) 0.0738(6) 0.048(3) Uani 1 1 d . . .
H12A H -0.2483 0.0124 0.0571 0.057 Uiso 1 1 calc R . .
C13 C -0.3128(8) 0.284(2) 0.0675(6) 0.043(3) Uani 1 1 d . . .
C14 C -0.2953(8) 0.488(2) 0.0899(6) 0.043(3) Uani 1 1 d . . .
H14A H -0.3435 0.5833 0.0854 0.051 Uiso 1 1 calc R . .
C15 C -0.2071(8) 0.556(2) 0.1195(6) 0.047(3) Uani 1 1 d . . .
H15A H -0.1967 0.6975 0.1342 0.056 Uiso 1 1 calc R . .
C16 C -0.4038(8) 0.213(2) 0.0359(6) 0.044(3) Uani 1 1 d . . .
H16A H -0.4409 0.2395 0.0697 0.053 Uiso 1 1 calc R . .
H16C H -0.4020 0.0593 0.0293 0.053 Uiso 1 1 calc R . .
C1S C -0.092(2) -0.008(8) -0.0420(14) 0.129(10) Uani 1 1 d . . .
H1S H -0.1502 -0.0061 -0.0719 0.154 Uiso 1 1 calc R . .
C2S C -0.035(3) 0.162(6) -0.0328(16) 0.123(11) Uani 1 1 d . . .
H2S H -0.0626 0.2854 -0.0550 0.147 Uiso 1 1 calc R . .
C3S C 0.053(3) 0.189(5) 0.0019(17) 0.128(10) Uani 1 1 d . . .
H3S H 0.0859 0.3137 -0.0003 0.153 Uiso 1 1 calc R . .

loop_
_atom_site_aniso_label
_atom_site_aniso_U_11
_atom_site_aniso_U_22
_atom_site_aniso_U_33
_atom_site_aniso_U_23
_atom_site_aniso_U_13
_atom_site_aniso_U_12
As1 0.0274(6) 0.0490(8) 0.0306(6) -0.0007(6) 0.0051(4) 0.0011(6)
Cl1 0.080(3) 0.048(2) 0.086(3) -0.001(2) 0.014(2) 0.017(2)
S1 0.0292(15) 0.052(2) 0.0333(16) 0.0028(14) 0.0062(12) 0.0037(14)
S2 0.0319(16) 0.065(2) 0.0312(16) 0.0009(15) 0.0075(13) 0.0056(15)
C1 0.032(6) 0.049(8) 0.030(6) -0.009(6) 0.008(5) 0.000(6)
C2 0.033(6) 0.043(8) 0.021(5) 0.002(5) 0.009(5) 0.002(5)
C3 0.043(7) 0.033(8) 0.058(8) 0.006(6) 0.009(6) 0.012(6)
C4 0.046(8) 0.027(7) 0.064(9) 0.000(6) 0.006(7) -0.004(6)
C5 0.032(7) 0.040(8) 0.042(7) 0.006(6) 0.003(5) 0.000(6)
C6 0.031(6) 0.047(8) 0.042(7) -0.009(6) 0.001(5) 0.012(6)
C7 0.043(7) 0.033(7) 0.040(7) -0.007(6) 0.010(5) 0.005(6)
C8 0.040(7) 0.047(8) 0.053(8) 0.005(7) 0.004(6) 0.000(7)
C9 0.047(8) 0.050(8) 0.044(8) 0.000(7) 0.021(6) -0.004(7)
C10 0.035(7) 0.063(9) 0.025(6) -0.003(6) 0.009(5) -0.006(6)
C11 0.036(7) 0.059(10) 0.044(7) -0.001(7) -0.001(6) 0.017(7)
C12 0.042(8) 0.066(10) 0.032(7) 0.006(6) 0.003(6) 0.007(7)
C13 0.041(7) 0.056(9) 0.036(7) 0.012(6) 0.016(5) 0.005(6)
C14 0.043(7) 0.044(8) 0.038(7) 0.003(6) 0.005(6) 0.007(6)
C15 0.038(7) 0.059(10) 0.040(7) 0.007(6) 0.006(6) 0.005(6)
C16 0.050(7) 0.051(9) 0.028(6) 0.009(6) 0.003(5) -0.004(6)
C1S 0.15(3) 0.18(3) 0.070(17) -0.04(2) 0.047(17) 0.04(3)
C2S 0.18(3) 0.12(3) 0.081(18) 0.027(16) 0.05(2) 0.09(2)
C3S 0.20(4) 0.14(3) 0.071(16) -0.017(19) 0.077(19) 0.01(3)

loop_
_atom_type_symbol
_atom_type_description
_atom_type_scat_dispersion_real
_atom_type_scat_dispersion_imag
_atom_type_scat_source
C C 0.0033 0.0016 'International Tables Vol C Tables 4.2.6.8 and 6.1.1.4'
H H 0.0000 0.0000 'International Tables Vol C Tables 4.2.6.8 and 6.1.1.4'
S S 0.1246 0.1234 'International Tables Vol C Tables 4.2.6.8 and 6.1.1.4'
Cl Cl 0.1484 0.1585 'International Tables Vol C Tables 4.2.6.8 and 6.1.1.4'
As As 0.0499 2.0058 'International Tables Vol C Tables 4.2.6.8 and 6.1.1.4'

loop_
_geom_angle_atom_site_label_1
_geom_angle_atom_site_label_2
_geom_angle_atom_site_label_3
_geom_angle
_geom_angle_site_symmetry_1
_geom_angle_site_symmetry_3
_geom_angle_publ_flag
S1 As1 S2 87.52(12) . . ?
S1 As1 Cl1 102.69(15) . . ?
S2 As1 Cl1 98.77(16) . . ?
C1 S1 As1 102.9(4) . . ?
C16 S2 As1 99.5(4) 3_565 . ?
C2 C1 S1 115.9(8) . . ?
C7 C2 C3 117.6(11) . . ?
C7 C2 C1 121.8(12) . . ?
C3 C2 C1 120.6(11) . . ?
C4 C3 C2 120.8(12) . . ?
C3 C4 C5 122.2(12) . . ?
C6 C5 C4 116.4(11) . . ?
C6 C5 C8 125.8(12) . . ?
C4 C5 C8 117.8(12) . . ?
C5 C6 C7 121.8(12) . . ?
C2 C7 C6 121.3(12) . . ?
C9 C8 C5 126.1(13) . . ?
C8 C9 C10 126.0(14) . . ?
C15 C10 C11 118.1(12) . . ?
C15 C10 C9 119.1(13) . . ?
C11 C10 C9 122.8(12) . . ?
C12 C11 C10 121.1(12) . . ?
C11 C12 C13 122.2(14) . . ?
C14 C13 C12 116.7(12) . . ?
C14 C13 C16 121.6(12) . . ?
C12 C13 C16 121.6(13) . . ?
C13 C14 C15 121.2(13) . . ?
C10 C15 C14 120.6(13) . . ?
C13 C16 S2 116.4(9) . 3_565 ?
C2S C1S C3S 114(3) . 3 ?
C3S C2S C1S 133(3) . . ?
C2S C3S C1S 113(3) . 3 ?

loop_
_geom_bond_atom_site_label_1
_geom_bond_atom_site_label_2
_geom_bond_distance
_geom_bond_site_symmetry_2
_geom_bond_publ_flag
As1 S1 2.204(3) . ?
As1 S2 2.213(3) . ?
As1 Cl1 2.244(4) . ?
S1 C1 1.814(11) . ?
S2 C16 1.836(11) 3_565 ?
C1 C2 1.505(15) . ?
C2 C7 1.366(16) . ?
C2 C3 1.372(17) . ?
C3 C4 1.365(17) . ?
C4 C5 1.382(17) . ?
C5 C6 1.365(17) . ?
C5 C8 1.481(17) . ?
C6 C7 1.373(16) . ?
C8 C9 1.301(17) . ?
C9 C10 1.495(17) . ?
C10 C15 1.378(17) . ?
C10 C11 1.384(19) . ?
C11 C12 1.367(17) . ?
C12 C13 1.399(17) . ?
C13 C14 1.379(19) . ?
C13 C16 1.461(17) . ?
C14 C15 1.411(17) . ?
C16 S2 1.836(11) 3_565 ?
C1S C2S 1.38(4) . ?
C1S C3S 1.44(4) 3 ?
C2S C3S 1.38(4) . ?
C3S C1S 1.44(4) 3 ?
